data_1527451
loop_
_publ_author_name
'Grice, J.D.'
'Ferguson, R.B.'
'Hawthorne, F.C.'

_publ_section_title
;
 The crystal structures of tantalite, ixiolite and wodginite from Bernic
 Lake, Manitoba I. tantalite and ixiolite
;
_journal_name_full 'Canadian Mineralogist'
_journal_page_first 540
_journal_page_last 549
_journal_volume 14
_journal_year 1976
_chemical_formula_sum 'Mn0.97 Nb0.72 O6 Ta1.28 Ti0.03'
_chemical_name_systematic '(Mn.97 Ti.03) (Ta.64 Nb.36)2 O6'
_space_group_IT_number 60
_symmetry_space_group_name_Hall '-P 2n 2ab'
_symmetry_space_group_name_H-M 'P b c n'
_cell_angle_alpha 90
_cell_angle_beta 90
_cell_angle_gamma 90
_cell_formula_units_Z 4
_cell_length_a 14.413
_cell_length_b 5.76
_cell_length_c 5.084
_cell_volume 422.068
_citation_journal_id_ASTM CAMIA6
_cod_data_source_file Grice_CAMIA6_1976_670.cif
_cod_data_source_block Mn0.97Nb0.72O6Ta1.28Ti0.03
_cod_database_code 1527451

loop_
_symmetry_equiv_pos_as_xyz
x,y,z
-x+1/2,-y+1/2,z+1/2
x+1/2,-y+1/2,-z
-x,y,-z+1/2
-x,-y,-z
x-1/2,y-1/2,-z-1/2
-x-1/2,y-1/2,z
x,-y,z-1/2

loop_
_atom_site_label
_atom_site_type_symbol
_atom_site_fract_x
_atom_site_fract_y
_atom_site_fract_z
_atom_site_occupancy
_atom_site_U_iso_or_equiv
O3 O-2 0.758 0.121 0.099 1 0.0
O2 O-2 0.419 0.112 0.108 1 0.0
Nb1 Nb+5 0.1628 0.177 0.7367 0.36 0.0
O1 O-2 0.099 0.094 0.055 1 0.0
Mn1 Mn+2 0 0.322 0.25 0.97 0.0
Ta1 Ta+5 0.1628 0.177 0.7367 0.64 0.0
Ti1 Ti+4 0 0.322 0.25 0.03 0.0
